data_7247845
loop_
_publ_author_name
'Duan, Chun-Pu'
'Ni, Ya-Lu'
'Yang, Xu-Dong'
'Huang, Jing-Yu'
'Shen, Yong-Hui'
'Gu, Xun-Gang'
'Ni, Gang'
'Ma, Miao-Lian'
'Li, Juan'
'Qin, Ling'

_publ_section_title
;
 Electrocatalytic hydrogen evolution of MOF-derived materials based on
 conjugated or unconjugated ligands
;
_journal_issue 3
_journal_name_full CrystEngComm
_journal_page_first 370
_journal_page_last 380
_journal_paper_doi 10.1039/D3CE00829K
_journal_volume 26
_journal_year 2024
_chemical_formula_moiety 'C36 H20 Co2 N8 O8 S4'
_chemical_formula_sum 'C36 H20 Co2 N8 O8 S4'
_chemical_formula_weight 938.70
_space_group_crystal_system monoclinic
_space_group_IT_number 14
_space_group_name_Hall '-P 2ybc'
_space_group_name_H-M_alt 'P 1 21/c 1'
_atom_sites_solution_hydrogens geom
_atom_sites_solution_primary direct
_atom_sites_solution_secondary difmap
_audit_creation_method SHELXL-97
_audit_update_record
;
2023-12-06 deposited with the CCDC.	2023-12-11 downloaded from the CCDC.
;
_cell_angle_alpha 90.00
_cell_angle_beta 91.834(12)
_cell_angle_gamma 90.00
_cell_formula_units_Z 4
_cell_length_a 15.156(3)
_cell_length_b 18.378(2)
_cell_length_c 15.9626(18)
_cell_measurement_reflns_used 2219
_cell_measurement_temperature 293(2)
_cell_measurement_theta_max 22.9340
_cell_measurement_theta_min 3.6740
_cell_volume 4443.9(11)
_computing_cell_refinement 'CrysAlisPro 1.171.38.41 (Rigaku OD, 2015)'
_computing_data_collection 'CrysAlisPro 1.171.38.41 (Rigaku OD, 2015)'
_computing_data_reduction 'CrysAlisPro 1.171.38.41 (Rigaku OD, 2015)'
_computing_molecular_graphics 'Bruker SHELXTL'
_computing_publication_material 'Bruker SHELXTL'
_computing_structure_refinement 'SHELXL-97 (Sheldrick, 1997)'
_computing_structure_solution 'SHELXS-97 (Sheldrick, 1990)'
_diffrn_ambient_temperature 293(2)
_diffrn_measured_fraction_theta_full 0.996
_diffrn_measured_fraction_theta_max 0.996
_diffrn_measurement_device_type 'Xcalibur, Eos, Gemini'
_diffrn_measurement_method 'four-circle diffractometer'
_diffrn_radiation_monochromator graphite
_diffrn_radiation_source 'fine-focus sealed tube'
_diffrn_radiation_type MoK\a
_diffrn_radiation_wavelength 0.71073
_diffrn_reflns_av_R_equivalents 0.0000
_diffrn_reflns_av_sigmaI/netI 0.1289
_diffrn_reflns_limit_h_max 18
_diffrn_reflns_limit_h_min -18
_diffrn_reflns_limit_k_max 21
_diffrn_reflns_limit_k_min 0
_diffrn_reflns_limit_l_max 0
_diffrn_reflns_limit_l_min -18
_diffrn_reflns_number 7788
_diffrn_reflns_theta_full 25.00
_diffrn_reflns_theta_max 25.00
_diffrn_reflns_theta_min 3.38
_exptl_absorpt_coefficient_mu 0.989
_exptl_crystal_colour red
_exptl_crystal_density_diffrn 1.403
_exptl_crystal_density_method 'not measured'
_exptl_crystal_description block
_exptl_crystal_F_000 1896
_exptl_crystal_size_max 0.3
_exptl_crystal_size_mid 0.28
_exptl_crystal_size_min 0.26
_refine_diff_density_max 3.096
_refine_diff_density_min -0.829
_refine_diff_density_rms 0.154
_refine_ls_extinction_method none
_refine_ls_goodness_of_fit_ref 1.020
_refine_ls_hydrogen_treatment mixed
_refine_ls_matrix_type full
_refine_ls_number_parameters 523
_refine_ls_number_reflns 7788
_refine_ls_number_restraints 528
_refine_ls_restrained_S_all 1.001
_refine_ls_R_factor_all 0.1704
_refine_ls_R_factor_gt 0.1141
_refine_ls_shift/su_max 0.000
_refine_ls_shift/su_mean 0.000
_refine_ls_structure_factor_coef Fsqd
_refine_ls_weighting_details 'calc w=1/[\s^2^(Fo^2^)+(0.1591P)^2^+0.0000P] where P=(Fo^2^+2Fc^2^)/3'
_refine_ls_weighting_scheme calc
_refine_ls_wR_factor_gt 0.2754
_refine_ls_wR_factor_ref 0.3041
_reflns_number_gt 4039
_reflns_number_total 7788
_reflns_threshold_expression >2sigma(I)
_cod_data_source_file d3ce00829k2.cif
_cod_data_source_block 2269368
_cod_depositor_comments 'Adding full bibliography for 7247844--7247845.cif.'
_cod_original_sg_symbol_H-M 'P 21/c'
_cod_database_code 7247845

loop_
_symmetry_equiv_pos_as_xyz
'x, y, z'
'-x, y+1/2, -z+1/2'
'-x, -y, -z'
'x, -y-1/2, z-1/2'

loop_
_atom_site_label
_atom_site_type_symbol
_atom_site_fract_x
_atom_site_fract_y
_atom_site_fract_z
_atom_site_U_iso_or_equiv
_atom_site_adp_type
_atom_site_occupancy
_atom_site_symmetry_multiplicity
_atom_site_calc_flag
_atom_site_refinement_flags
_atom_site_disorder_assembly
_atom_site_disorder_group
C1 C 0.4345(6) 0.3778(5) 0.3152(5) 0.0362(17) Uani 1 1 d U . .
H1 H 0.4682 0.3415 0.2912 0.043 Uiso 1 1 calc R . .
C2 C 0.3463(6) 0.3728(5) 0.3089(5) 0.0387(18) Uani 1 1 d U . .
H2 H 0.3215 0.3324 0.2820 0.046 Uiso 1 1 calc R . .
C3 C 0.2906(6) 0.4246(5) 0.3402(5) 0.0340(18) Uani 1 1 d U . .
C4 C 0.3336(7) 0.4817(5) 0.3860(6) 0.0398(19) Uani 1 1 d U . .
H4 H 0.3011 0.5169 0.4134 0.048 Uiso 1 1 calc R . .
C5 C 0.4226(6) 0.4835(5) 0.3885(5) 0.0335(17) Uani 1 1 d U . .
H5 H 0.4495 0.5228 0.4157 0.040 Uiso 1 1 calc R . .
C6 C 0.1937(6) 0.4178(5) 0.3323(6) 0.0382(18) Uani 1 1 d U . .
C7 C 0.0362(7) 0.4173(6) 0.3283(7) 0.053(2) Uani 1 1 d U . .
C8 C -0.0586(7) 0.4252(6) 0.3385(7) 0.054(2) Uani 1 1 d U . .
C9 C -0.1199(8) 0.3721(6) 0.3054(7) 0.063(2) Uani 1 1 d U . .
H9 H -0.0992 0.3334 0.2740 0.076 Uiso 1 1 calc R . .
C10 C -0.2055(8) 0.3775(6) 0.3188(7) 0.061(2) Uani 1 1 d U . .
H10 H -0.2407 0.3380 0.3029 0.074 Uiso 1 1 calc R . .
C11 C -0.1870(7) 0.4831(6) 0.3815(6) 0.050(2) Uani 1 1 d U . .
H11 H -0.2111 0.5229 0.4085 0.060 Uiso 1 1 calc R . .
C12 C -0.0970(7) 0.4827(6) 0.3760(7) 0.052(2) Uani 1 1 d U . .
H12 H -0.0631 0.5209 0.3975 0.063 Uiso 1 1 calc R . .
C13 C 0.8085(7) 0.6199(6) 0.1876(7) 0.058(2) Uani 1 1 d U . .
H13 H 0.7750 0.6569 0.2104 0.069 Uiso 1 1 calc R . .
C14 C 0.8969(8) 0.6280(7) 0.1968(7) 0.066(2) Uani 1 1 d U . .
H14 H 0.9212 0.6681 0.2246 0.079 Uiso 1 1 calc R . .
C15 C 0.9499(7) 0.5748(6) 0.1635(7) 0.055(2) Uani 1 1 d U . .
C16 C 0.9063(7) 0.5173(6) 0.1240(7) 0.056(2) Uani 1 1 d U . .
H16 H 0.9384 0.4801 0.0999 0.067 Uiso 1 1 calc R . .
C17 C 0.8159(7) 0.5153(6) 0.1203(7) 0.054(2) Uani 1 1 d U . .
H17 H 0.7886 0.4754 0.0948 0.065 Uiso 1 1 calc R . .
C18 C 1.0443(8) 0.5827(6) 0.1723(7) 0.056(2) Uani 1 1 d U . .
C19 C 1.2016(6) 0.5817(5) 0.1665(6) 0.0389(18) Uani 1 1 d U . .
C20 C 1.2958(6) 0.5759(5) 0.1585(5) 0.0346(18) Uani 1 1 d U . .
C21 C 1.3540(6) 0.6277(5) 0.1903(5) 0.0327(18) Uani 1 1 d U . .
H21 H 1.3311 0.6681 0.2173 0.039 Uiso 1 1 calc R . .
C22 C 1.4416(6) 0.6225(5) 0.1843(5) 0.0329(18) Uani 1 1 d U . .
H22 H 1.4761 0.6591 0.2088 0.039 Uiso 1 1 calc R . .
C23 C 1.4298(6) 0.5161(5) 0.1124(6) 0.0380(18) Uani 1 1 d U . .
H23 H 1.4556 0.4766 0.0863 0.046 Uiso 1 1 calc R . .
C24 C 1.3384(6) 0.5172(5) 0.1150(6) 0.0414(19) Uani 1 1 d U . .
H24 H 1.3050 0.4807 0.0891 0.050 Uiso 1 1 calc R . .
C25 C 0.6212(6) 0.3279(5) 0.4619(6) 0.0345(18) Uani 1 1 d U . .
C26 C 0.6147(6) 0.2749(5) 0.5321(6) 0.0391(19) Uani 1 1 d U . .
C27 C 0.6078(6) 0.2921(5) 0.6138(5) 0.0313(17) Uani 1 1 d U . .
H27 H 0.6044 0.3396 0.6335 0.038 Uiso 1 1 calc R . .
C28 C 0.6063(6) 0.2297(5) 0.6665(5) 0.0310(17) Uani 1 1 d U . .
H28 H 0.5986 0.2318 0.7241 0.037 Uiso 1 1 calc R . .
C29 C 0.6176(6) 0.1660(5) 0.6230(5) 0.0337(18) Uani 1 1 d U . .
C30 C 0.6165(6) 0.0913(4) 0.6571(5) 0.0255(18) Uani 1 1 d U . .
C31 C 0.6226(6) 0.5921(4) 0.3430(5) 0.0324(18) Uani 1 1 d U . .
C32 C 0.6241(5) 0.6659(4) 0.3803(5) 0.0229(16) Uani 1 1 d U . .
C33 C 0.6144(6) 0.7299(5) 0.3343(5) 0.0355(17) Uani 1 1 d U . .
H33 H 0.6067 0.7323 0.2764 0.043 Uiso 1 1 calc R . .
C34 C 0.6178(6) 0.7908(5) 0.3887(5) 0.0366(18) Uani 1 1 d U . .
H34 H 0.6191 0.8385 0.3694 0.044 Uiso 1 1 calc R . .
C35 C 0.6192(6) 0.7741(4) 0.4685(5) 0.0315(18) Uani 1 1 d U . .
C36 C 0.6242(6) 0.8263(5) 0.5393(6) 0.0352(19) Uani 1 1 d U . .
Co1 Co 0.61518(8) 0.43407(6) 0.35791(6) 0.0256(4) Uani 1 1 d . . .
Co2 Co 0.62178(8) 0.56569(6) 0.14300(6) 0.0246(4) Uani 1 1 d . . .
N1 N 0.4763(5) 0.4331(4) 0.3548(4) 0.0350(19) Uani 1 1 d . . .
N2 N 0.1570(6) 0.3646(6) 0.2870(7) 0.082(4) Uani 1 1 d . . .
N3 N 0.0681(7) 0.3650(7) 0.2830(8) 0.105(5) Uani 1 1 d . . .
N4 N -0.2448(6) 0.4325(4) 0.3520(4) 0.041(2) Uani 1 1 d . . .
N5 N 0.7639(5) 0.5681(4) 0.1516(4) 0.0361(19) Uani 1 1 d . . .
N6 N 1.0809(7) 0.6373(7) 0.2145(8) 0.108(5) Uani 1 1 d . . .
N7 N 1.1700(6) 0.6376(7) 0.2093(8) 0.097(4) Uani 1 1 d . . .
N8 N 1.4841(5) 0.5675(4) 0.1447(4) 0.0248(16) Uani 1 1 d . . .
O1 O 0.6184(4) 0.5400(3) 0.3944(3) 0.0331(15) Uani 1 1 d . . .
O2 O 0.6267(5) 0.5860(3) 0.2665(4) 0.0444(18) Uani 1 1 d . . .
O3 O 0.6226(4) 0.8060(3) 0.6145(4) 0.0423(17) Uani 1 1 d . . .
O4 O 0.6232(4) 0.8940(3) 0.5205(4) 0.0381(17) Uani 1 1 d . . .
O5 O 0.6223(4) 0.3946(3) 0.4810(4) 0.0417(18) Uani 1 1 d . . .
O6 O 0.6173(5) 0.3076(3) 0.3867(4) 0.052(2) Uani 1 1 d . . .
O7 O 0.6235(4) 0.0394(3) 0.6072(3) 0.0271(14) Uani 1 1 d . . .
O8 O 0.6083(4) 0.0859(3) 0.7332(3) 0.0410(17) Uani 1 1 d . . .
S1 S 1.12109(19) 0.52727(17) 0.12653(19) 0.0551(8) Uani 1 1 d . . .
S2 S 0.11540(18) 0.47078(16) 0.37401(18) 0.0526(8) Uani 1 1 d . . .
S3 S 0.62157(17) 0.18225(11) 0.51651(13) 0.0331(6) Uani 1 1 d . . .
S4 S 0.62211(17) 0.68182(12) 0.48519(13) 0.0334(6) Uani 1 1 d . . .

loop_
_atom_site_aniso_label
_atom_site_aniso_U_11
_atom_site_aniso_U_22
_atom_site_aniso_U_33
_atom_site_aniso_U_23
_atom_site_aniso_U_13
_atom_site_aniso_U_12
C1 0.038(4) 0.033(4) 0.038(3) -0.009(3) 0.004(3) -0.008(3)
C2 0.039(4) 0.037(4) 0.041(4) -0.010(3) 0.000(3) -0.008(4)
C3 0.037(4) 0.037(4) 0.029(3) -0.003(3) 0.009(3) -0.006(3)
C4 0.043(4) 0.034(4) 0.042(4) -0.008(3) 0.006(3) -0.007(4)
C5 0.041(4) 0.026(3) 0.033(3) -0.006(3) 0.005(3) -0.009(3)
C6 0.035(4) 0.037(4) 0.043(4) -0.012(3) 0.003(3) -0.004(3)
C7 0.044(4) 0.051(4) 0.065(4) -0.019(4) 0.010(4) -0.009(4)
C8 0.044(4) 0.052(4) 0.066(5) -0.014(4) 0.013(4) -0.005(4)
C9 0.055(5) 0.057(5) 0.078(5) -0.029(4) 0.011(4) 0.001(4)
C10 0.049(4) 0.054(4) 0.081(5) -0.021(4) 0.000(4) -0.009(4)
C11 0.039(4) 0.043(4) 0.070(4) -0.025(4) 0.013(4) -0.001(4)
C12 0.040(4) 0.044(4) 0.073(5) -0.019(4) 0.010(4) -0.012(4)
C13 0.047(4) 0.057(5) 0.069(4) -0.035(4) 0.005(4) 0.000(4)
C14 0.059(5) 0.060(5) 0.078(5) -0.028(4) 0.002(4) -0.007(4)
C15 0.046(4) 0.054(4) 0.064(4) -0.024(4) 0.003(4) -0.005(4)
C16 0.043(4) 0.053(5) 0.071(5) -0.021(4) 0.001(4) 0.002(4)
C17 0.045(4) 0.049(4) 0.068(5) -0.017(4) 0.001(4) -0.010(4)
C18 0.052(4) 0.055(4) 0.061(4) -0.023(4) 0.002(4) -0.003(4)
C19 0.028(4) 0.041(4) 0.047(4) -0.009(3) -0.004(3) 0.002(3)
C20 0.028(4) 0.037(4) 0.039(4) -0.010(3) -0.008(3) -0.001(3)
C21 0.020(4) 0.037(4) 0.040(4) -0.013(3) -0.009(3) 0.002(3)
C22 0.022(4) 0.035(4) 0.041(4) -0.013(3) -0.006(3) 0.002(3)
C23 0.035(4) 0.033(4) 0.045(4) -0.005(3) -0.005(3) 0.005(4)
C24 0.037(4) 0.037(4) 0.049(4) -0.007(3) -0.012(3) 0.003(4)
C25 0.044(4) 0.023(4) 0.036(4) -0.001(3) 0.002(3) 0.001(4)
C26 0.051(4) 0.026(4) 0.041(4) 0.002(3) 0.001(3) 0.005(4)
C27 0.040(4) 0.022(3) 0.032(3) -0.002(3) 0.004(3) -0.005(3)
C28 0.040(4) 0.022(3) 0.032(3) 0.002(3) 0.003(3) 0.003(3)
C29 0.050(4) 0.023(4) 0.028(4) 0.003(3) 0.008(3) 0.001(3)
C30 0.036(4) 0.013(4) 0.028(4) 0.005(3) 0.007(3) -0.007(3)
C31 0.049(4) 0.014(3) 0.034(4) -0.004(3) -0.002(3) 0.002(3)
C32 0.032(4) 0.009(3) 0.028(3) 0.002(3) -0.006(3) 0.013(3)
C33 0.065(4) 0.016(3) 0.026(3) -0.004(3) -0.001(3) 0.006(3)
C34 0.059(4) 0.015(3) 0.036(3) -0.009(3) -0.001(3) -0.001(3)
C35 0.049(4) 0.014(3) 0.032(4) -0.002(3) 0.000(3) 0.003(3)
C36 0.054(5) 0.016(4) 0.036(4) -0.013(3) -0.004(4) -0.001(4)
Co1 0.0375(8) 0.0155(6) 0.0237(6) -0.0005(5) 0.0002(5) -0.0003(6)
Co2 0.0371(8) 0.0135(6) 0.0231(6) 0.0009(5) 0.0014(5) 0.0013(5)
N1 0.063(6) 0.016(4) 0.026(4) -0.005(3) -0.001(3) -0.001(4)
N2 0.031(6) 0.097(9) 0.117(9) -0.063(7) 0.004(5) -0.001(6)
N3 0.045(8) 0.123(11) 0.148(11) -0.076(9) 0.010(7) -0.009(7)
N4 0.079(7) 0.016(4) 0.027(4) -0.010(3) -0.003(4) 0.003(4)
N5 0.043(5) 0.028(4) 0.037(4) -0.002(4) 0.010(4) 0.002(4)
N6 0.045(8) 0.132(12) 0.147(11) -0.078(9) 0.014(7) -0.005(8)
N7 0.030(6) 0.124(10) 0.138(10) -0.084(9) 0.017(6) 0.004(7)
N8 0.040(5) 0.016(4) 0.018(3) 0.000(3) 0.003(3) 0.003(3)
O1 0.056(5) 0.012(3) 0.031(3) -0.004(3) 0.002(3) 0.005(3)
O2 0.084(6) 0.025(3) 0.024(3) -0.003(3) -0.001(3) 0.001(4)
O3 0.062(5) 0.034(4) 0.031(4) -0.009(3) 0.003(3) 0.002(3)
O4 0.054(5) 0.025(4) 0.035(4) -0.014(3) 0.003(3) 0.021(3)
O5 0.070(5) 0.019(3) 0.036(4) 0.013(3) 0.009(3) 0.010(3)
O6 0.095(6) 0.027(4) 0.036(4) 0.007(3) 0.005(3) -0.004(4)
O7 0.034(4) 0.016(3) 0.032(3) -0.002(3) 0.000(3) 0.002(3)
O8 0.071(5) 0.028(3) 0.025(3) 0.010(3) 0.011(3) 0.005(3)
S1 0.0391(18) 0.0486(18) 0.077(2) -0.0142(15) -0.0015(14) -0.0089(14)
S2 0.0331(17) 0.0475(18) 0.077(2) -0.0147(15) 0.0058(13) 0.0067(13)
S3 0.0572(18) 0.0170(11) 0.0252(11) 0.0044(9) 0.0035(10) 0.0025(11)
S4 0.0577(18) 0.0180(12) 0.0245(11) 0.0000(9) 0.0012(10) 0.0017(11)

loop_
_atom_type_symbol
_atom_type_description
_atom_type_scat_dispersion_real
_atom_type_scat_dispersion_imag
_atom_type_scat_source
C C 0.0033 0.0016 'International Tables Vol C Tables 4.2.6.8 and 6.1.1.4'
Co Co 0.3494 0.9721 'International Tables Vol C Tables 4.2.6.8 and 6.1.1.4'
N N 0.0061 0.0033 'International Tables Vol C Tables 4.2.6.8 and 6.1.1.4'
O O 0.0106 0.0060 'International Tables Vol C Tables 4.2.6.8 and 6.1.1.4'
S S 0.1246 0.1234 'International Tables Vol C Tables 4.2.6.8 and 6.1.1.4'
H H 0.0000 0.0000 'International Tables Vol C Tables 4.2.6.8 and 6.1.1.4'

loop_
_geom_angle_atom_site_label_1
_geom_angle_atom_site_label_2
_geom_angle_atom_site_label_3
_geom_angle
_geom_angle_site_symmetry_1
_geom_angle_site_symmetry_3
_geom_angle_publ_flag
C2 C1 N1 122.7(9) . . ?
C2 C1 H1 118.7 . . ?
N1 C1 H1 118.7 . . ?
C1 C2 C3 123.2(9) . . ?
C1 C2 H2 118.4 . . ?
C3 C2 H2 118.4 . . ?
C2 C3 C4 114.8(9) . . ?
C2 C3 C6 122.0(9) . . ?
C4 C3 C6 123.0(8) . . ?
C5 C4 C3 118.3(9) . . ?
C5 C4 H4 120.9 . . ?
C3 C4 H4 120.9 . . ?
N1 C5 C4 125.7(8) . . ?
N1 C5 H5 117.1 . . ?
C4 C5 H5 117.1 . . ?
N2 C6 C3 120.5(8) . . ?
N2 C6 S2 110.6(7) . . ?
C3 C6 S2 128.9(7) . . ?
N3 C7 C8 121.3(10) . . ?
N3 C7 S2 113.3(9) . . ?
C8 C7 S2 125.5(8) . . ?
C12 C8 C9 114.2(10) . . ?
C12 C8 C7 124.4(10) . . ?
C9 C8 C7 121.3(10) . . ?
C10 C9 C8 121.0(10) . . ?
C10 C9 H9 119.5 . . ?
C8 C9 H9 119.5 . . ?
N4 C10 C9 126.1(11) . . ?
N4 C10 H10 117.0 . . ?
C9 C10 H10 117.0 . . ?
N4 C11 C12 127.5(9) . . ?
N4 C11 H11 116.2 . . ?
C12 C11 H11 116.2 . . ?
C11 C12 C8 118.4(10) . . ?
C11 C12 H12 120.8 . . ?
C8 C12 H12 120.8 . . ?
N5 C13 C14 129.2(10) . . ?
N5 C13 H13 115.4 . . ?
C14 C13 H13 115.4 . . ?
C13 C14 C15 117.8(11) . . ?
C13 C14 H14 121.1 . . ?
C15 C14 H14 121.1 . . ?
C16 C15 C14 116.0(11) . . ?
C16 C15 C18 125.3(10) . . ?
C14 C15 C18 118.6(10) . . ?
C15 C16 C17 120.1(10) . . ?
C15 C16 H16 120.0 . . ?
C17 C16 H16 120.0 . . ?
N5 C17 C16 123.9(10) . . ?
N5 C17 H17 118.1 . . ?
C16 C17 H17 118.1 . . ?
N6 C18 C15 121.7(10) . . ?
N6 C18 S1 112.7(9) . . ?
C15 C18 S1 125.5(8) . . ?
N7 C19 C20 118.4(9) . . ?
N7 C19 S1 112.6(8) . . ?
C20 C19 S1 129.0(7) . . ?
C21 C20 C19 122.5(8) . . ?
C21 C20 C24 113.6(8) . . ?
C19 C20 C24 123.8(8) . . ?
C22 C21 C20 123.1(9) . . ?
C22 C21 H21 118.4 . . ?
C20 C21 H21 118.4 . . ?
C21 C22 N8 124.8(8) . . ?
C21 C22 H22 117.6 . . ?
N8 C22 H22 117.6 . . ?
N8 C23 C24 125.3(8) . . ?
N8 C23 H23 117.4 . . ?
C24 C23 H23 117.4 . . ?
C23 C24 C20 119.1(9) . . ?
C23 C24 H24 120.4 . . ?
C20 C24 H24 120.4 . . ?
O6 C25 O5 121.2(8) . . ?
O6 C25 C26 121.5(8) . . ?
O5 C25 C26 117.0(8) . . ?
C27 C26 C25 125.6(8) . . ?
C27 C26 S3 112.2(7) . . ?
C25 C26 S3 122.1(7) . . ?
C26 C27 C28 112.7(8) . . ?
C26 C27 H27 123.6 . . ?
C28 C27 H27 123.6 . . ?
C29 C28 C27 112.5(7) . . ?
C29 C28 H28 123.8 . . ?
C27 C28 H28 123.8 . . ?
C28 C29 C30 127.1(8) . . ?
C28 C29 S3 111.1(7) . . ?
C30 C29 S3 121.5(6) . . ?
O8 C30 O7 125.6(7) . . ?
O8 C30 C29 116.1(7) . . ?
O7 C30 C29 118.2(7) . . ?
O2 C31 O1 125.4(8) . . ?
O2 C31 C32 118.9(8) . . ?
O1 C31 C32 115.8(8) . . ?
C33 C32 C31 124.1(8) . . ?
C33 C32 S4 111.7(6) . . ?
C31 C32 S4 123.5(6) . . ?
C32 C33 C34 110.0(7) . . ?
C32 C33 H33 125.0 . . ?
C34 C33 H33 125.0 . . ?
C35 C34 C33 114.2(8) . . ?
C35 C34 H34 122.9 . . ?
C33 C34 H34 122.9 . . ?
C34 C35 C36 126.1(8) . . ?
C34 C35 S4 112.5(7) . . ?
C36 C35 S4 121.3(6) . . ?
O3 C36 O4 120.8(8) . . ?
O3 C36 C35 122.3(8) . . ?
O4 C36 C35 116.7(8) . . ?
O8 Co1 O1 117.1(2) 4_565 . ?
O8 Co1 O5 149.3(2) 4_565 . ?
O1 Co1 O5 93.6(2) . . ?
O8 Co1 N1 87.4(3) 4_565 . ?
O1 Co1 N1 91.7(3) . . ?
O5 Co1 N1 92.3(3) . . ?
O8 Co1 N4 88.5(3) 4_565 1_655 ?
O1 Co1 N4 90.6(3) . 1_655 ?
O5 Co1 N4 90.9(3) . 1_655 ?
N1 Co1 N4 175.9(3) . 1_655 ?
O8 Co1 O6 90.7(2) 4_565 . ?
O1 Co1 O6 152.1(2) . . ?
O5 Co1 O6 58.6(2) . . ?
N1 Co1 O6 90.2(3) . . ?
N4 Co1 O6 89.3(3) 1_655 . ?
O2 Co2 O7 117.2(2) . 4_565 ?
O2 Co2 N8 89.4(3) . 1_455 ?
O7 Co2 N8 92.3(2) 4_565 1_455 ?
O2 Co2 O4 148.5(2) . 4_575 ?
O7 Co2 O4 94.2(2) 4_565 4_575 ?
N8 Co2 O4 92.7(2) 1_455 4_575 ?
O2 Co2 N5 85.9(3) . . ?
O7 Co2 N5 90.9(3) 4_565 . ?
N8 Co2 N5 175.1(3) 1_455 . ?
O4 Co2 N5 90.7(3) 4_575 . ?
O2 Co2 O3 90.2(2) . 4_575 ?
O7 Co2 O3 152.5(2) 4_565 4_575 ?
N8 Co2 O3 89.9(2) 1_455 4_575 ?
O4 Co2 O3 58.3(2) 4_575 4_575 ?
N5 Co2 O3 88.9(3) . 4_575 ?
C5 N1 C1 115.0(8) . . ?
C5 N1 Co1 126.7(6) . . ?
C1 N1 Co1 118.2(6) . . ?
C6 N2 N3 115.0(9) . . ?
C7 N3 N2 111.5(10) . . ?
C10 N4 C11 112.2(10) . . ?
C10 N4 Co1 120.1(7) . 1_455 ?
C11 N4 Co1 127.7(6) . 1_455 ?
C13 N5 C17 113.0(9) . . ?
C13 N5 Co2 123.4(7) . . ?
C17 N5 Co2 123.6(7) . . ?
C18 N6 N7 112.1(10) . . ?
C19 N7 N6 113.7(10) . . ?
C23 N8 C22 114.0(8) . . ?
C23 N8 Co2 125.7(6) . 1_655 ?
C22 N8 Co2 120.3(6) . 1_655 ?
C31 O1 Co1 122.8(5) . . ?
C31 O2 Co2 172.6(6) . . ?
C36 O3 Co2 83.7(5) . 4_576 ?
C36 O4 Co2 97.1(5) . 4_576 ?
C25 O5 Co1 96.3(5) . . ?
C25 O6 Co1 83.9(5) . . ?
C30 O7 Co2 123.3(5) . 4_566 ?
C30 O8 Co1 169.4(6) . 4_566 ?
C19 S1 C18 88.8(5) . . ?
C6 S2 C7 89.6(5) . . ?
C26 S3 C29 91.3(4) . . ?
C32 S4 C35 91.0(4) . . ?

loop_
_geom_bond_atom_site_label_1
_geom_bond_atom_site_label_2
_geom_bond_distance
_geom_bond_site_symmetry_2
_geom_bond_publ_flag
C1 C2 1.340(12) . ?
C1 N1 1.346(11) . ?
C1 H1 0.9300 . ?
C2 C3 1.377(12) . ?
C2 H2 0.9300 . ?
C3 C4 1.425(12) . ?
C3 C6 1.475(12) . ?
C4 C5 1.349(12) . ?
C4 H4 0.9300 . ?
C5 N1 1.356(11) . ?
C5 H5 0.9300 . ?
C6 N2 1.328(12) . ?
C6 S2 1.689(9) . ?
C7 N3 1.304(14) . ?
C7 C8 1.459(14) . ?
C7 S2 1.698(11) . ?
C8 C12 1.356(14) . ?
C8 C9 1.435(15) . ?
C9 C10 1.326(14) . ?
C9 H9 0.9300 . ?
C10 N4 1.296(12) . ?
C10 H10 0.9300 . ?
C11 N4 1.352(12) . ?
C11 C12 1.369(13) . ?
C11 H11 0.9300 . ?
C12 H12 0.9300 . ?
C13 N5 1.292(12) . ?
C13 C14 1.351(14) . ?
C13 H13 0.9300 . ?
C14 C15 1.383(14) . ?
C14 H14 0.9300 . ?
C15 C16 1.387(14) . ?
C15 C18 1.441(14) . ?
C16 C17 1.369(14) . ?
C16 H16 0.9300 . ?
C17 N5 1.354(12) . ?
C17 H17 0.9300 . ?
C18 N6 1.320(14) . ?
C18 S1 1.726(11) . ?
C19 N7 1.332(13) . ?
C19 C20 1.440(12) . ?
C19 S1 1.687(10) . ?
C20 C21 1.384(12) . ?
C20 C24 1.446(13) . ?
C21 C22 1.338(11) . ?
C21 H21 0.9300 . ?
C22 N8 1.364(10) . ?
C22 H22 0.9300 . ?
C23 N8 1.344(11) . ?
C23 C24 1.388(12) . ?
C23 H23 0.9300 . ?
C24 H24 0.9300 . ?
C25 O6 1.257(10) . ?
C25 O5 1.264(10) . ?
C25 C26 1.490(12) . ?
C26 C27 1.348(11) . ?
C26 S3 1.724(9) . ?
C27 C28 1.423(11) . ?
C27 H27 0.9300 . ?
C28 C29 1.374(12) . ?
C28 H28 0.9300 . ?
C29 C30 1.478(11) . ?
C29 S3 1.729(8) . ?
C30 O8 1.229(9) . ?
C30 O7 1.249(9) . ?
C31 O2 1.230(10) . ?
C31 O1 1.264(10) . ?
C31 C32 1.481(11) . ?
C32 C33 1.391(11) . ?
C32 S4 1.700(8) . ?
C33 C34 1.416(11) . ?
C33 H33 0.9300 . ?
C34 C35 1.309(11) . ?
C34 H34 0.9300 . ?
C35 C36 1.483(11) . ?
C35 S4 1.717(8) . ?
C36 O3 1.257(10) . ?
C36 O4 1.281(10) . ?
Co1 O8 2.023(5) 4_565 ?
Co1 O1 2.031(5) . ?
Co1 O5 2.093(6) . ?
Co1 N1 2.103(8) . ?
Co1 N4 2.127(9) 1_655 ?
Co1 O6 2.370(6) . ?
Co2 O2 2.006(6) . ?
Co2 O7 2.015(5) 4_565 ?
Co2 N8 2.089(7) 1_455 ?
Co2 O4 2.092(5) 4_575 ?
Co2 N5 2.155(8) . ?
Co2 O3 2.402(6) 4_575 ?
N2 N3 1.347(12) . ?
N4 Co1 2.127(9) 1_455 ?
N6 N7 1.356(13) . ?
N8 Co2 2.089(7) 1_655 ?
O3 Co2 2.402(6) 4_576 ?
O4 Co2 2.092(5) 4_576 ?
O7 Co2 2.015(5) 4_566 ?
O8 Co1 2.023(5) 4_566 ?

loop_
_geom_torsion_atom_site_label_1
_geom_torsion_atom_site_label_2
_geom_torsion_atom_site_label_3
_geom_torsion_atom_site_label_4
_geom_torsion
_geom_torsion_site_symmetry_1
_geom_torsion_site_symmetry_2
_geom_torsion_site_symmetry_3
_geom_torsion_site_symmetry_4
_geom_torsion_publ_flag
N1 C1 C2 C3 1.8(14) . . . . ?
C1 C2 C3 C4 -4.6(13) . . . . ?
C1 C2 C3 C6 180.0(8) . . . . ?
C2 C3 C4 C5 5.4(12) . . . . ?
C6 C3 C4 C5 -179.2(8) . . . . ?
C3 C4 C5 N1 -3.9(13) . . . . ?
C2 C3 C6 N2 -6.8(15) . . . . ?
C4 C3 C6 N2 178.2(10) . . . . ?
C2 C3 C6 S2 173.6(8) . . . . ?
C4 C3 C6 S2 -1.4(13) . . . . ?
N3 C7 C8 C12 -171.8(14) . . . . ?
S2 C7 C8 C12 10.1(17) . . . . ?
N3 C7 C8 C9 5.6(19) . . . . ?
S2 C7 C8 C9 -172.5(9) . . . . ?
C12 C8 C9 C10 -6.1(17) . . . . ?
C7 C8 C9 C10 176.2(11) . . . . ?
C8 C9 C10 N4 9.1(19) . . . . ?
N4 C11 C12 C8 -1.3(17) . . . . ?
C9 C8 C12 C11 2.5(16) . . . . ?
C7 C8 C12 C11 -179.9(10) . . . . ?
N5 C13 C14 C15 0.4(19) . . . . ?
C13 C14 C15 C16 -0.4(17) . . . . ?
C13 C14 C15 C18 179.6(10) . . . . ?
C14 C15 C16 C17 -0.6(17) . . . . ?
C18 C15 C16 C17 179.3(11) . . . . ?
C15 C16 C17 N5 1.8(17) . . . . ?
C16 C15 C18 N6 -176.5(13) . . . . ?
C14 C15 C18 N6 3.4(19) . . . . ?
C16 C15 C18 S1 6.8(18) . . . . ?
C14 C15 C18 S1 -173.3(10) . . . . ?
N7 C19 C20 C21 -2.8(15) . . . . ?
S1 C19 C20 C21 175.6(8) . . . . ?
N7 C19 C20 C24 178.9(11) . . . . ?
S1 C19 C20 C24 -2.8(14) . . . . ?
C19 C20 C21 C22 179.1(8) . . . . ?
C24 C20 C21 C22 -2.4(13) . . . . ?
C20 C21 C22 N8 1.8(14) . . . . ?
N8 C23 C24 C20 -2.8(13) . . . . ?
C21 C20 C24 C23 2.8(13) . . . . ?
C19 C20 C24 C23 -178.7(8) . . . . ?
O6 C25 C26 C27 -171.8(9) . . . . ?
O5 C25 C26 C27 1.8(15) . . . . ?
O6 C25 C26 S3 11.9(14) . . . . ?
O5 C25 C26 S3 -174.6(7) . . . . ?
C25 C26 C27 C28 -177.7(9) . . . . ?
S3 C26 C27 C28 -1.0(11) . . . . ?
C26 C27 C28 C29 3.6(12) . . . . ?
C27 C28 C29 C30 -177.7(9) . . . . ?
C27 C28 C29 S3 -4.5(11) . . . . ?
C28 C29 C30 O8 -3.2(15) . . . . ?
S3 C29 C30 O8 -175.7(7) . . . . ?
C28 C29 C30 O7 176.4(9) . . . . ?
S3 C29 C30 O7 3.8(12) . . . . ?
O2 C31 C32 C33 11.8(14) . . . . ?
O1 C31 C32 C33 -169.2(8) . . . . ?
O2 C31 C32 S4 -178.0(7) . . . . ?
O1 C31 C32 S4 1.0(12) . . . . ?
C31 C32 C33 C34 179.3(8) . . . . ?
S4 C32 C33 C34 8.1(10) . . . . ?
C32 C33 C34 C35 -7.3(12) . . . . ?
C33 C34 C35 C36 179.0(9) . . . . ?
C33 C34 C35 S4 3.2(11) . . . . ?
C34 C35 C36 O3 177.9(9) . . . . ?
S4 C35 C36 O3 -6.6(14) . . . . ?
C34 C35 C36 O4 3.2(15) . . . . ?
S4 C35 C36 O4 178.6(7) . . . . ?
C4 C5 N1 C1 0.8(12) . . . . ?
C4 C5 N1 Co1 -179.8(6) . . . . ?
C2 C1 N1 C5 0.3(12) . . . . ?
C2 C1 N1 Co1 -179.1(7) . . . . ?
O8 Co1 N1 C5 -131.2(7) 4_565 . . . ?
O1 Co1 N1 C5 -14.1(7) . . . . ?
O5 Co1 N1 C5 79.5(7) . . . . ?
N4 Co1 N1 C5 -139(4) 1_655 . . . ?
O6 Co1 N1 C5 138.1(7) . . . . ?
O8 Co1 N1 C1 48.1(6) 4_565 . . . ?
O1 Co1 N1 C1 165.2(6) . . . . ?
O5 Co1 N1 C1 -101.1(6) . . . . ?
N4 Co1 N1 C1 40(4) 1_655 . . . ?
O6 Co1 N1 C1 -42.6(6) . . . . ?
C3 C6 N2 N3 -178.6(10) . . . . ?
S2 C6 N2 N3 1.1(14) . . . . ?
C8 C7 N3 N2 -175.5(11) . . . . ?
S2 C7 N3 N2 2.9(16) . . . . ?
C6 N2 N3 C7 -2.6(18) . . . . ?
C9 C10 N4 C11 -7.0(16) . . . . ?
C9 C10 N4 Co1 174.4(9) . . . 1_455 ?
C12 C11 N4 C10 3.1(15) . . . . ?
C12 C11 N4 Co1 -178.5(8) . . . 1_455 ?
C14 C13 N5 C17 0.7(17) . . . . ?
C14 C13 N5 Co2 -179.6(9) . . . . ?
C16 C17 N5 C13 -1.8(15) . . . . ?
C16 C17 N5 Co2 178.5(8) . . . . ?
O2 Co2 N5 C13 -49.9(8) . . . . ?
O7 Co2 N5 C13 -167.0(8) 4_565 . . . ?
N8 Co2 N5 C13 -35(4) 1_455 . . . ?
O4 Co2 N5 C13 98.8(8) 4_575 . . . ?
O3 Co2 N5 C13 40.4(8) 4_575 . . . ?
O2 Co2 N5 C17 129.8(8) . . . . ?
O7 Co2 N5 C17 12.6(8) 4_565 . . . ?
N8 Co2 N5 C17 144(3) 1_455 . . . ?
O4 Co2 N5 C17 -81.6(8) 4_575 . . . ?
O3 Co2 N5 C17 -139.9(8) 4_575 . . . ?
C15 C18 N6 N7 -175.1(11) . . . . ?
S1 C18 N6 N7 2.0(16) . . . . ?
C20 C19 N7 N6 -178.8(10) . . . . ?
S1 C19 N7 N6 2.6(16) . . . . ?
C18 N6 N7 C19 -2.9(18) . . . . ?
C24 C23 N8 C22 1.9(12) . . . . ?
C24 C23 N8 Co2 179.0(6) . . . 1_655 ?
C21 C22 N8 C23 -1.3(12) . . . . ?
C21 C22 N8 Co2 -178.5(7) . . . 1_655 ?
O2 C31 O1 Co1 -1.2(13) . . . . ?
C32 C31 O1 Co1 179.8(5) . . . . ?
O8 Co1 O1 C31 -5.2(8) 4_565 . . . ?
O5 Co1 O1 C31 174.4(7) . . . . ?
N1 Co1 O1 C31 -93.2(7) . . . . ?
N4 Co1 O1 C31 83.5(7) 1_655 . . . ?
O6 Co1 O1 C31 173.1(7) . . . . ?
O1 C31 O2 Co2 41(6) . . . . ?
C32 C31 O2 Co2 -140(5) . . . . ?
O7 Co2 O2 C31 -45(5) 4_565 . . . ?
N8 Co2 O2 C31 48(5) 1_455 . . . ?
O4 Co2 O2 C31 142(5) 4_575 . . . ?
N5 Co2 O2 C31 -134(5) . . . . ?
O3 Co2 O2 C31 137(5) 4_575 . . . ?
O4 C36 O3 Co2 -0.9(9) . . . 4_576 ?
C35 C36 O3 Co2 -175.4(9) . . . 4_576 ?
O3 C36 O4 Co2 1.1(10) . . . 4_576 ?
C35 C36 O4 Co2 175.9(7) . . . 4_576 ?
O6 C25 O5 Co1 0.5(10) . . . . ?
C26 C25 O5 Co1 -173.1(7) . . . . ?
O8 Co1 O5 C25 -0.3(9) 4_565 . . . ?
O1 Co1 O5 C25 -179.6(6) . . . . ?
N1 Co1 O5 C25 88.6(6) . . . . ?
N4 Co1 O5 C25 -88.9(6) 1_655 . . . ?
O6 Co1 O5 C25 -0.2(5) . . . . ?
O5 C25 O6 Co1 -0.4(9) . . . . ?
C26 C25 O6 Co1 172.9(9) . . . . ?
O8 Co1 O6 C25 -179.8(6) 4_565 . . . ?
O1 Co1 O6 C25 1.7(9) . . . . ?
O5 Co1 O6 C25 0.2(5) . . . . ?
N1 Co1 O6 C25 -92.3(6) . . . . ?
N4 Co1 O6 C25 91.7(6) 1_655 . . . ?
O8 C30 O7 Co2 0.3(13) . . . 4_566 ?
C29 C30 O7 Co2 -179.3(6) . . . 4_566 ?
O7 C30 O8 Co1 55(4) . . . 4_566 ?
C29 C30 O8 Co1 -126(3) . . . 4_566 ?
N7 C19 S1 C18 -1.2(10) . . . . ?
C20 C19 S1 C18 -179.6(9) . . . . ?
N6 C18 S1 C19 -0.5(11) . . . . ?
C15 C18 S1 C19 176.5(11) . . . . ?
N2 C6 S2 C7 0.4(10) . . . . ?
C3 C6 S2 C7 -179.9(9) . . . . ?
N3 C7 S2 C6 -1.9(12) . . . . ?
C8 C7 S2 C6 176.3(10) . . . . ?
C27 C26 S3 C29 -1.3(8) . . . . ?
C25 C26 S3 C29 175.5(9) . . . . ?
C28 C29 S3 C26 3.4(8) . . . . ?
C30 C29 S3 C26 177.0(8) . . . . ?
C33 C32 S4 C35 -5.5(7) . . . . ?
C31 C32 S4 C35 -176.8(8) . . . . ?
C34 C35 S4 C32 1.3(8) . . . . ?
C36 C35 S4 C32 -174.7(8) . . . . ?
